data_1519697
loop_
_publ_author_name
'Witten, Michael R.'
'Jacobsen, Eric N.'

_publ_section_title
;
 A Simple Primary Amine Catalyst for Enantioselective \a-Hydroxylations
 and \a-Fluorinations of Branched Aldehydes.
;
_journal_issue 11
_journal_name_full 'Organic letters'
_journal_page_first 2772
_journal_page_last 2775
_journal_paper_doi 10.1021/acs.orglett.5b01193
_journal_volume 17
_journal_year 2015
_chemical_absolute_configuration ad
_chemical_formula_sum 'C9 H10 Br F O'
_chemical_formula_weight 233.08
_space_group_crystal_system monoclinic
_space_group_IT_number 4
_space_group_name_Hall 'P 2yb'
_space_group_name_H-M_alt 'P 1 21 1'
_symmetry_space_group_name_Hall 'P 2yb'
_symmetry_space_group_name_H-M 'P 1 21 1'
_atom_sites_solution_hydrogens mixed
_audit_creation_method SHELXL-2014/6
_cell_angle_alpha 90
_cell_angle_beta 93.376(5)
_cell_angle_gamma 90
_cell_formula_units_Z 2
_cell_length_a 8.013(3)
_cell_length_b 5.1662(18)
_cell_length_c 10.972(4)
_cell_measurement_reflns_used 7469
_cell_measurement_temperature 100(2)
_cell_measurement_theta_max 27.3
_cell_measurement_theta_min 3.06
_cell_volume 453.4(3)
_computing_cell_refinement 'SAINT 8.34C (Bruker-AXS, 2014)'
_computing_data_collection 'APEX2 v2014.3.0 (Bruker-AXS, 2014)'
_computing_data_reduction 'SAINT 8.34C (Bruker-AXS, 2014)'
_computing_molecular_graphics 'Bruker SHELXTL (Sheldrick, 2008)'
_computing_publication_material 'Bruker SHELXTL (Sheldrick, 2008)'
_computing_structure_refinement 'SHELXL-2014 (Sheldrick, 2008)'
_computing_structure_solution 'SHELXS-2014 (Sheldrick, 2008)'
_diffrn_ambient_temperature 100(2)
_diffrn_measured_fraction_theta_full 1.000
_diffrn_measured_fraction_theta_max 0.987
_diffrn_measurement_device_type
;
Bruker D8 goniometer with CCD area detector  
;
_diffrn_measurement_method 'omega and phi scans'
_diffrn_radiation_monochromator graphite
_diffrn_radiation_source 'fine-focus sealed tube'
_diffrn_radiation_type MoK\a
_diffrn_radiation_wavelength 0.71073
_diffrn_reflns_av_R_equivalents 0.0371
_diffrn_reflns_av_unetI/netI 0.0276
_diffrn_reflns_laue_measured_fraction_full 1.000
_diffrn_reflns_laue_measured_fraction_max 0.987
_diffrn_reflns_limit_h_max 10
_diffrn_reflns_limit_h_min -10
_diffrn_reflns_limit_k_max 6
_diffrn_reflns_limit_k_min -6
_diffrn_reflns_limit_l_max 14
_diffrn_reflns_limit_l_min -14
_diffrn_reflns_number 10136
_diffrn_reflns_point_group_measured_fraction_full 0.996
_diffrn_reflns_point_group_measured_fraction_max 0.976
_diffrn_reflns_theta_full 25.242
_diffrn_reflns_theta_max 27.348
_diffrn_reflns_theta_min 1.859
_exptl_absorpt_coefficient_mu 4.496
_exptl_absorpt_correction_T_max 0.7455
_exptl_absorpt_correction_T_min 0.5084
_exptl_absorpt_correction_type multi-scan
_exptl_absorpt_process_details SADABS
_exptl_crystal_colour colorless
_exptl_crystal_density_diffrn 1.707
_exptl_crystal_description block
_exptl_crystal_F_000 232
_exptl_crystal_size_max 0.140
_exptl_crystal_size_mid 0.120
_exptl_crystal_size_min 0.100
_refine_diff_density_max 0.317
_refine_diff_density_min -0.203
_refine_diff_density_rms 0.053
_refine_ls_abs_structure_details
;
 Flack x determined using 805 quotients [(I+)-(I-)]/[(I+)+(I-)]
 (Parsons, Flack and Wagner, Acta Cryst. B69 (2013) 249-259).
;
_refine_ls_abs_structure_Flack -0.008(9)
_refine_ls_extinction_method none
_refine_ls_goodness_of_fit_ref 1.044
_refine_ls_hydrogen_treatment mixed
_refine_ls_matrix_type full
_refine_ls_number_parameters 114
_refine_ls_number_reflns 2018
_refine_ls_number_restraints 1
_refine_ls_restrained_S_all 1.044
_refine_ls_R_factor_all 0.0207
_refine_ls_R_factor_gt 0.0187
_refine_ls_shift/su_max 0.001
_refine_ls_shift/su_mean 0.000
_refine_ls_structure_factor_coef Fsqd
_refine_ls_weighting_details 'w=1/[\s^2^(Fo^2^)+(0.0243P)^2^+0.0210P] where P=(Fo^2^+2Fc^2^)/3'
_refine_ls_weighting_scheme calc
_refine_ls_wR_factor_gt 0.0456
_refine_ls_wR_factor_ref 0.0465
_reflns_Friedel_coverage 0.778
_reflns_friedel_fraction_full 0.990
_reflns_friedel_fraction_max 0.962
_reflns_number_gt 1898
_reflns_number_total 2018
_reflns_threshold_expression 'I > 2\s(I)'
_cod_data_source_file ol5b01193_si_004.cif
_cod_data_source_block fluoro-p-bromo
_cod_depositor_comments 'Adding full bibliography for 1519696--1519698.cif.'
_cod_database_code 1519697
_shelx_space_group_comment
;
The symmetry employed for this shelxl refinement is uniquely defined
by the following loop, which should always be used as a source of
symmetry information in preference to the above space-group names.
They are only intended as comments.
;
_shelx_estimated_absorpt_t_min 0.572
_shelx_estimated_absorpt_t_max 0.662
_shelxl_version_number 2014/6

loop_
_space_group_symop_operation_xyz
'x, y, z'
'-x, y+1/2, -z'

loop_
_atom_site_label
_atom_site_type_symbol
_atom_site_fract_x
_atom_site_fract_y
_atom_site_fract_z
_atom_site_U_iso_or_equiv
_atom_site_adp_type
_atom_site_occupancy
_atom_site_site_symmetry_order
_atom_site_calc_flag
_atom_site_refinement_flags_posn
_atom_site_refinement_flags_adp
C1 C 0.6752(3) 0.6557(5) 0.5982(2) 0.0151(5) Uani 1 1 d . .
H1 H 0.6171 0.7930 0.6347 0.018 Uiso 1 1 calc R U
C2 C 0.6709(3) 0.6374(5) 0.4716(2) 0.0157(5) Uani 1 1 d . .
H2 H 0.6114 0.7608 0.4217 0.019 Uiso 1 1 calc R U
C3 C 0.7554(3) 0.4347(6) 0.42004(19) 0.0132(5) Uani 1 1 d . .
C4 C 0.8426(3) 0.2534(5) 0.4914(2) 0.0148(5) Uani 1 1 d . .
H4 H 0.8996 0.1156 0.4543 0.018 Uiso 1 1 calc R U
C5 C 0.8459(3) 0.2751(5) 0.6178(2) 0.0145(5) Uani 1 1 d . .
H5 H 0.9052 0.1509 0.6673 0.017 Uiso 1 1 calc R U
C6 C 0.7627(3) 0.4778(4) 0.6726(2) 0.0123(6) Uani 1 1 d . .
C7 C 0.7551(3) 0.4959(5) 0.8105(3) 0.0143(5) Uani 1 1 d . .
C8 C 0.5903(3) 0.3749(6) 0.8447(2) 0.0137(5) Uani 1 1 d . .
H8A H 0.4969 0.4644 0.7991 0.016 Uiso 1 1 calc R U
H8B H 0.5881 0.1911 0.8191 0.016 Uiso 1 1 calc R U
C9 C 0.9046(3) 0.3876(6) 0.8844(2) 0.0185(5) Uani 1 1 d . .
H9A H 1.0073 0.4635 0.8558 0.028 Uiso 1 1 calc R U
H9B H 0.9079 0.1992 0.8745 0.028 Uiso 1 1 calc R U
H9C H 0.8954 0.4300 0.9708 0.028 Uiso 1 1 calc R U
O1 O 0.5646(2) 0.3885(5) 0.97157(15) 0.0188(4) Uani 1 1 d . .
H1A H 0.532(4) 0.518(6) 0.985(3) 0.024(9) Uiso 1 1 d . .
F1 F 0.74515(18) 0.7641(3) 0.84017(13) 0.0187(3) Uani 1 1 d . .
Br1 Br 0.74994(2) 0.4047(2) 0.24679(2) 0.01732(9) Uani 1 1 d . .

loop_
_atom_site_aniso_label
_atom_site_aniso_U_11
_atom_site_aniso_U_22
_atom_site_aniso_U_33
_atom_site_aniso_U_23
_atom_site_aniso_U_13
_atom_site_aniso_U_12
C1 0.0163(11) 0.0112(11) 0.0177(14) -0.0015(10) 0.0017(10) 0.0017(9)
C2 0.0182(11) 0.0128(12) 0.0161(14) 0.0030(10) 0.0015(10) 0.0018(9)
C3 0.0135(9) 0.0166(14) 0.0094(11) 0.0013(11) 0.0004(7) -0.0047(10)
C4 0.0151(11) 0.0139(12) 0.0157(13) -0.0027(11) 0.0033(9) -0.0004(9)
C5 0.0154(11) 0.0136(12) 0.0143(13) 0.0016(11) 0.0001(10) 0.0007(10)
C6 0.0107(11) 0.0120(14) 0.0141(13) 0.0002(9) 0.0016(9) -0.0031(8)
C7 0.0207(13) 0.0086(12) 0.0138(15) -0.0028(10) 0.0021(10) -0.0016(9)
C8 0.0161(10) 0.0136(13) 0.0117(11) -0.0003(11) 0.0029(8) -0.0007(9)
C9 0.0183(10) 0.0213(12) 0.0157(12) 0.0003(13) -0.0006(8) -0.0010(11)
O1 0.0265(9) 0.0181(10) 0.0127(8) -0.0009(10) 0.0079(6) 0.0026(9)
F1 0.0309(7) 0.0091(6) 0.0164(8) -0.0024(6) 0.0034(6) -0.0018(6)
Br1 0.01792(13) 0.02314(14) 0.01097(14) -0.00122(12) 0.00145(8) -0.00100(9)

loop_
_atom_type_symbol
_atom_type_description
_atom_type_scat_dispersion_real
_atom_type_scat_dispersion_imag
_atom_type_scat_source
C C 0.0033 0.0016 'International Tables Vol C Tables 4.2.6.8 and 6.1.1.4'
H H 0.0000 0.0000 'International Tables Vol C Tables 4.2.6.8 and 6.1.1.4'
Br Br -0.2901 2.4595 'International Tables Vol C Tables 4.2.6.8 and 6.1.1.4'
F F 0.0171 0.0103 'International Tables Vol C Tables 4.2.6.8 and 6.1.1.4'
O O 0.0106 0.0060 'International Tables Vol C Tables 4.2.6.8 and 6.1.1.4'

loop_
_geom_angle_atom_site_label_1
_geom_angle_atom_site_label_2
_geom_angle_atom_site_label_3
_geom_angle
C2 C1 C6 121.5(2)
C2 C1 H1 119.2
C6 C1 H1 119.2
C3 C2 C1 118.4(2)
C3 C2 H2 120.8
C1 C2 H2 120.8
C4 C3 C2 121.6(2)
C4 C3 Br1 119.4(2)
C2 C3 Br1 119.1(2)
C3 C4 C5 119.3(2)
C3 C4 H4 120.4
C5 C4 H4 120.4
C4 C5 C6 120.6(2)
C4 C5 H5 119.7
C6 C5 H5 119.7
C1 C6 C5 118.7(2)
C1 C6 C7 119.7(2)
C5 C6 C7 121.5(2)
F1 C7 C9 106.8(2)
F1 C7 C6 107.03(19)
C9 C7 C6 115.7(2)
F1 C7 C8 106.3(2)
C9 C7 C8 112.7(2)
C6 C7 C8 107.8(2)
O1 C8 C7 113.4(2)
O1 C8 H8A 108.9
C7 C8 H8A 108.9
O1 C8 H8B 108.9
C7 C8 H8B 108.9
H8A C8 H8B 107.7
C7 C9 H9A 109.5
C7 C9 H9B 109.5
H9A C9 H9B 109.5
C7 C9 H9C 109.5
H9A C9 H9C 109.5
H9B C9 H9C 109.5
C8 O1 H1A 108(3)

loop_
_geom_bond_atom_site_label_1
_geom_bond_atom_site_label_2
_geom_bond_distance
C1 C2 1.390(4)
C1 C6 1.391(4)
C1 H1 0.9500
C2 C3 1.386(4)
C2 H2 0.9500
C3 C4 1.383(4)
C3 Br1 1.905(2)
C4 C5 1.390(3)
C4 H4 0.9500
C5 C6 1.396(4)
C5 H5 0.9500
C6 C7 1.521(5)
C7 F1 1.427(3)
C7 C9 1.514(4)
C7 C8 1.528(3)
C8 O1 1.421(3)
C8 H8A 0.9900
C8 H8B 0.9900
C9 H9A 0.9800
C9 H9B 0.9800
C9 H9C 0.9800
O1 H1A 0.74(3)

loop_
_geom_hbond_atom_site_label_D
_geom_hbond_atom_site_label_H
_geom_hbond_atom_site_label_A
_geom_hbond_distance_DH
_geom_hbond_distance_HA
_geom_hbond_distance_DA
_geom_hbond_angle_DHA
_geom_hbond_site_symmetry_A
O1 H1A O1 0.74(3) 2.13(3) 2.8651(16) 178(3) 2_657

loop_
_geom_torsion_atom_site_label_1
_geom_torsion_atom_site_label_2
_geom_torsion_atom_site_label_3
_geom_torsion_atom_site_label_4
_geom_torsion
C6 C1 C2 C3 0.5(4)
C1 C2 C3 C4 0.0(4)
C1 C2 C3 Br1 179.63(19)
C2 C3 C4 C5 -0.1(4)
Br1 C3 C4 C5 -179.77(18)
C3 C4 C5 C6 -0.2(4)
C2 C1 C6 C5 -0.8(4)
C2 C1 C6 C7 -176.2(2)
C4 C5 C6 C1 0.7(4)
C4 C5 C6 C7 176.0(2)
C1 C6 C7 F1 -34.4(3)
C5 C6 C7 F1 150.32(19)
C1 C6 C7 C9 -153.3(3)
C5 C6 C7 C9 31.4(3)
C1 C6 C7 C8 79.6(2)
C5 C6 C7 C8 -95.7(3)
F1 C7 C8 O1 -63.3(3)
C9 C7 C8 O1 53.4(3)
C6 C7 C8 O1 -177.7(2)
